data_9016296
loop_
_publ_author_name
'Hager, S. L.'
'Leverett, P.'
'Williams, P. A.'
'Mills, S. J.'
'Hibbs, D. E.'
'Raudsepp, M.'
'Kampf, A. R.'
'Birch, W. D.'

_publ_section_title
;
 The single-crystal X-ray structures of bariopharmacosiderite-C,
 bariopharmacosiderite-Q and natropharmacosiderite
;
_journal_name_full 'The Canadian Mineralogist'
_journal_page_first 1477
_journal_page_last 1485
_journal_paper_doi 10.3749/canmin.48.5.1477
_journal_volume 48
_journal_year 2010
_chemical_compound_source 'Gold Hill mine, Utah, USA'
_chemical_formula_sum 'As3 Ba0.108 Fe4 H11.96 K0.138 Na0.75 O19.98'
_chemical_name_mineral Natropharmacosiderite
_space_group_IT_number 215
_symmetry_space_group_name_Hall 'P -4 2 3'
_symmetry_space_group_name_H-M 'P -4 3 m'
_cell_angle_alpha 90
_cell_angle_beta 90
_cell_angle_gamma 90
_cell_formula_units_Z 1
_cell_length_a 7.928
_cell_length_b 7.928
_cell_length_c 7.928
_cell_volume 498.300
_database_code_amcsd 0019791
_exptl_crystal_density_diffrn 2.724
_cod_original_formula_sum 'Na.75 K.138 Ba.108 Fe4 As3 O19.98 H11.96'
_cod_database_code 9016296

loop_
_space_group_symop_operation_xyz
x,y,z
-z,x,-y
-y,z,-x
-x,y,-z
x,-z,-y
z,-y,-x
y,-x,-z
x,z,y
z,y,x
y,x,z
-z,-x,y
-y,-z,x
-x,-y,z
z,-x,-y
y,-z,-x
x,-y,-z
-x,z,-y
-z,y,-x
-y,x,-z
-x,-z,y
-z,-y,x
-y,-x,z
z,x,y
y,z,x

loop_
_atom_site_aniso_label
_atom_site_aniso_U_11
_atom_site_aniso_U_22
_atom_site_aniso_U_33
_atom_site_aniso_U_12
_atom_site_aniso_U_13
_atom_site_aniso_U_23
Fe 0.02290 0.02290 0.02290 -0.00010 -0.00010 -0.00010
As 0.01630 0.02200 0.02200 0.00000 0.00000 0.00000
O1 0.02900 0.02900 0.01900 -0.01000 0.00200 0.00200
O-h2 0.01800 0.01800 0.01800 0.00100 0.00100 0.00100

loop_
_atom_site_label
_atom_site_fract_x
_atom_site_fract_y
_atom_site_fract_z
_atom_site_occupancy
_atom_site_U_iso_or_equiv
_atom_site_type_symbol
_atom_site_attached_hydrogens
NaNa 0.05000 0.50000 0.50000 0.12500 0.02300 Na 0
KNa 0.05000 0.50000 0.50000 0.02300 0.02300 K 0
BaNa 0.05000 0.50000 0.50000 0.01800 0.02300 Ba 0
Fe 0.14290 0.14290 0.14290 1.00000 0.02290 Fe 0
As 0.50000 0.00000 0.00000 1.00000 0.02010 As 0
O1 0.12610 0.12610 0.38260 1.00000 0.02600 O 0
O-h2 0.88610 0.88610 0.88610 1.00000 0.01800 O 0
H 0.82830 0.82830 0.82830 1.00000 0.02100 H 0
Wat3 0.69200 0.69200 0.69200 0.50000 0.04100 O 2
Wat4 0.13000 0.50000 0.50000 0.33000 0.03700 O 2

loop_
_cod_changelog_entry_id
_cod_changelog_entry_author
_cod_changelog_entry_date
_cod_changelog_entry_text
1
;cod-tools version 3.8.0
Id: cif_guess_AMCSD_atom_types 9574 2023-05-10 09:00:05Z saulius
;
2023-05-10T18:56:54+03:00
;Derived atom types and hydrogen counts
from atom names that follow the AMCSD naming convention
(Wat == water, O-H == hydroxyl).
;

loop_
_cod_related_entry_id
_cod_related_entry_database
_cod_related_entry_code
1 AMCSD 0019791
2 AMCSD 0020843
